data_4109808
loop_
_publ_author_name
'Jeanet Conradie'
'Duncan A. Quarless'
'Hua-Fen Hsu'
'Todd C. Harrop'
'Stephen J. Lippard'
'Stephen A. Koch'
'Abhik Ghosh'

_publ_contact_author_address
;Department of Chemistry
SUNY Stony Brook
Stony Brook, NY 11794-3400
;
_publ_contact_author_email stephen.koch@sunysb.edu
_publ_contact_author_fax 631-632-7960
_publ_contact_author_name 'Stephen A Koch'
_publ_contact_author_phone 631-632-7944
_publ_section_title
;
 Electronic Structure and FeNO Conformation of Nonheme Iron-Thiolate-NO
 Complexes: An Experimental and DFT Study
;
_journal_name_full 'Journal of the American Chemical Society'
_journal_page_first 10446
_journal_page_last 10456
_journal_paper_doi 10.1021/ja0719982
_journal_volume 129
_journal_year 2007
_chemical_formula_moiety 'C36 H24 Fe N O P S3'
_chemical_formula_sum 'C36 H24 Fe N O P S3'
_chemical_formula_weight 669.59
_chemical_name_common Fe(PS3*)(NO)
_chemical_name_systematic 'tris(3-phenyl-2-phenylthiolate)phosphine Iron nitrosyl'
_space_group_IT_number 61
_symmetry_cell_setting orthorhombic
_symmetry_Int_Tables_number 61
_symmetry_space_group_name_Hall '-P 2ac 2ab'
_symmetry_space_group_name_H-M 'P b c a'
_atom_sites_solution_primary ' direct - structure-invariant direct methods'
_atom_sites_solution_secondary 'difmap - difference Fourier map'
_audit_creation_date 'Thu Feb 23 17:05:00 2006'
_audit_creation_method 'from TEXRAY.INF file'
_cell_angle_alpha 90
_cell_angle_beta 90
_cell_angle_gamma 90
_cell_formula_units_Z 8
_cell_length_a 17.590(1)
_cell_length_b 17.765(1)
_cell_length_c 19.847(2)
_cell_measurement_reflns_used 25
_cell_measurement_temperature 293
_cell_measurement_theta_max 12
_cell_measurement_theta_min 10
_cell_volume 6201.9(8)
_computing_cell_refinement 'MSC/AFC Diffractometer Control'
_computing_data_collection 'MSC/AFC Diffractometer Control'
_computing_data_reduction teXsan
_computing_publication_material teXsan
_computing_structure_refinement teXsan
_diffrn_ambient_temperature 273.2
_diffrn_measurement_device '\k-geometry diffractometer'
_diffrn_measurement_method 'omega scans with profile analysis'
_diffrn_orient_matrix_UB_11 0.00101
_diffrn_orient_matrix_UB_12 0.03122
_diffrn_orient_matrix_UB_13 -0.04189
_diffrn_orient_matrix_UB_21 -0.00052
_diffrn_orient_matrix_UB_22 0.04684
_diffrn_orient_matrix_UB_23 0.02794
_diffrn_orient_matrix_UB_31 0.05686
_diffrn_orient_matrix_UB_32 -0.00017
_diffrn_orient_matrix_UB_33 0.00102
_diffrn_radiation_monochromator graphite
_diffrn_radiation_probe x-ray
_diffrn_radiation_type MoKalpha
_diffrn_radiation_wavelength 0.7107
_diffrn_reflns_av_R_equivalents 0.00
_diffrn_reflns_limit_h_max 23
_diffrn_reflns_limit_h_min 0
_diffrn_reflns_limit_k_max 23
_diffrn_reflns_limit_k_min 0
_diffrn_reflns_limit_l_max 25
_diffrn_reflns_limit_l_min 0
_diffrn_reflns_number 6690
_diffrn_reflns_theta_full 26
_diffrn_reflns_theta_max 25.97
_diffrn_reflns_theta_min 0
_diffrn_source 'X-ray tube'
_diffrn_standards_decay_% -0.01
_diffrn_standards_interval_count 100
_diffrn_standards_number 3
_exptl_absorpt_coefficient_mu 0.771
_exptl_absorpt_correction_T_max 1.000
_exptl_absorpt_correction_T_min 0.853
_exptl_absorpt_correction_type refdelf
_exptl_absorpt_process_details Walker&Stuart_DIFABS
_exptl_crystal_colour black
_exptl_crystal_density_diffrn 1.434
_exptl_crystal_density_meas 0.000
_exptl_crystal_description block
_exptl_crystal_F_000 2752.00
_exptl_crystal_size_max 0.500
_exptl_crystal_size_mid 0.500
_exptl_crystal_size_min 0.400
_refine_diff_density_max 0.3
_refine_diff_density_min -0.33
_refine_ls_extinction_coef 0
_refine_ls_extinction_method none
_refine_ls_goodness_of_fit_gt 2.237
_refine_ls_hydrogen_treatment noref
_refine_ls_matrix_type full
_refine_ls_number_parameters 388
_refine_ls_number_reflns 3323
_refine_ls_number_restraints 0
_refine_ls_R_factor_gt 0.0406
_refine_ls_shift/su_max 0.052
_refine_ls_structure_factor_coef F
_refine_ls_weighting_scheme sigma
_refine_ls_wR_factor_gt 0.0242
_reflns_number_observed 3323
_reflns_number_total 6690
_reflns_observed_criterion 3.00
_cod_data_source_file ja0719982si20070321_092534.cif
_cod_data_source_block '[Fe(PS3*)(NO)]'
_cod_database_code 4109808

loop_
_symmetry_equiv_pos_as_xyz
' +x, +y, +z'
'1/2+x,1/2-y, -z'
' -x,1/2+y,1/2-z'
'1/2-x, -y,1/2+z'
' -x, -y, -z'
'1/2-x,1/2+y, +z'
' +x,1/2-y,1/2+z'
'1/2+x, +y,1/2-z'

loop_
_atom_site_label
_atom_site_type_symbol
_atom_site_fract_x
_atom_site_fract_y
_atom_site_fract_z
_atom_site_U_iso_or_equiv
_atom_site_adp_type
_atom_site_occupancy
_atom_site_symmetry_multiplicity
_atom_site_calc_flag
Fe1 Fe 0.789467(32) 0.148085(32) 0.606454(31) 0.0352(2) Uani 1 1 d
S1 S 0.667363(57) 0.153164(64) 0.638963(55) 0.0400(4) Uani 1 1 d
S2 S 0.809023(70) 0.089778(58) 0.508031(60) 0.0494(4) Uani 1 1 d
S3 S 0.886461(64) 0.218677(60) 0.643981(62) 0.0471(4) Uani 1 1 d
P1 P 0.759961(59) 0.249923(65) 0.545293(60) 0.0330(4) Uani 1 1 d
O1 O 0.82015(20) 0.01326(17) 0.67703(18) 0.0877(16) Uani 1 1 d
N1 N 0.80903(19) 0.06992(18) 0.65042(18) 0.0447(14) Uani 1 1 d
C1 C 0.65796(21) 0.26479(22) 0.54387(21) 0.0327(17) Uani 1 1 d
C2 C 0.61773(22) 0.21437(21) 0.58416(19) 0.0303(14) Uani 1 1 d
C3 C 0.53880(24) 0.21094(23) 0.57897(21) 0.0373(17) Uani 1 1 d
C4 C 0.50300(23) 0.26287(26) 0.53801(23) 0.0477(17) Uani 1 1 d
C5 C 0.54212(26) 0.31549(25) 0.50167(24) 0.0533(19) Uani 1 1 d
C6 C 0.62073(25) 0.31598(23) 0.50328(21) 0.0440(17) Uani 1 1 d
C7 C 0.49302(22) 0.15071(26) 0.61203(24) 0.0393(16) Uani 1 1 d
C8 C 0.45354(26) 0.10103(26) 0.57163(23) 0.0507(19) Uani 1 1 d
C9 C 0.40972(27) 0.04399(27) 0.60032(30) 0.062(2) Uani 1 1 d
C10 C 0.40722(27) 0.03607(29) 0.66870(31) 0.063(2) Uani 1 1 d
C11 C 0.44586(27) 0.08580(30) 0.70904(25) 0.062(2) Uani 1 1 d
C12 C 0.48877(24) 0.14254(28) 0.68126(24) 0.0503(17) Uani 1 1 d
C13 C 0.78925(23) 0.23340(20) 0.45951(20) 0.0337(16) Uani 1 1 d
C14 C 0.80922(21) 0.15905(22) 0.44438(20) 0.0363(17) Uani 1 1 d
C15 C 0.82981(22) 0.14002(24) 0.37870(21) 0.0393(17) Uani 1 1 d
C16 C 0.82917(24) 0.19503(26) 0.32994(23) 0.0467(17) Uani 1 1 d
C17 C 0.81049(24) 0.26905(24) 0.34534(23) 0.0467(17) Uani 1 1 d
C18 C 0.79053(24) 0.28845(22) 0.40945(22) 0.0423(17) Uani 1 1 d
C19 C 0.85212(29) 0.06230(27) 0.36150(24) 0.052(2) Uani 1 1 d
C20 C 0.91940(33) 0.03260(29) 0.38680(26) 0.067(2) Uani 1 1 d
C21 C 0.94318(40) -0.03912(35) 0.37070(31) 0.095(3) Uani 1 1 d
C22 C 0.89713(55) -0.08275(41) 0.32959(43) 0.126(5) Uani 1 1 d
C23 C 0.83264(49) -0.05387(42) 0.30430(40) 0.124(5) Uani 1 1 d
C24 C 0.80952(32) 0.01808(32) 0.31958(28) 0.082(3) Uani 1 1 d
C25 C 0.81043(22) 0.33084(21) 0.57623(20) 0.0340(16) Uani 1 1 d
C26 C 0.87226(23) 0.31286(20) 0.61651(21) 0.0350(16) Uani 1 1 d
C27 C 0.92235(23) 0.36969(23) 0.63919(21) 0.0383(17) Uani 1 1 d
C28 C 0.90353(24) 0.44302(23) 0.62166(24) 0.0487(19) Uani 1 1 d
C29 C 0.84095(25) 0.46122(23) 0.58194(24) 0.0517(19) Uani 1 1 d
C30 C 0.79542(25) 0.40472(22) 0.55951(21) 0.0447(16) Uani 1 1 d
C31 C 0.9917(2) 0.3529(3) 0.6780(2) 0.0417(18) Uani 1 1 d
C32 C 1.00086(28) 0.37783(25) 0.74321(27) 0.0544(18) Uani 1 1 d
C33 C 1.06758(32) 0.36371(33) 0.77874(26) 0.0709(18) Uani 1 1 d
C34 C 1.12538(32) 0.32666(29) 0.74849(34) 0.0734(18) Uani 1 1 d
C35 C 1.11863(30) 0.30320(30) 0.68418(36) 0.086(18) Uani 1 1 d
C36 C 1.05143(29) 0.31564(28) 0.64899(28) 0.0696(18) Uani 1 1 d
H1 H 0.448 0.261 0.534 0.060 Uiso 1 1 calc
H2 H 0.514 0.353 0.475 0.060 Uiso 1 1 calc
H3 H 0.649 0.352 0.477 0.051 Uiso 1 1 calc
H4 H 0.456 0.106 0.523 0.061 Uiso 1 1 calc
H5 H 0.38 0.01 0.573 0.073 Uiso 1 1 calc
H6 H 0.377 -0.004 0.689 0.078 Uiso 1 1 calc
H7 H 0.445 0.079 0.758 0.073 Uiso 1 1 calc
H8 H 0.515 0.179 0.71 0.063 Uiso 1 1 calc
H9 H 0.843 0.181 0.284 0.058 Uiso 1 1 calc
H10 H 0.809 0.307 0.309 0.061 Uiso 1 1 calc
H11 H 0.779 0.34 0.422 0.052 Uiso 1 1 calc
H12 H 0.951 0.064 0.416 0.081 Uiso 1 1 calc
H13 H 0.993 -0.059 0.387 0.104 Uiso 1 1 calc
H14 H 0.918 -0.134 0.325 0.100 Uiso 1 1 calc
H15 H 0.804 -0.087 0.275 0.103 Uiso 1 1 calc
H16 H 0.763 0.038 0.299 0.091 Uiso 1 1 calc
H17 H 0.936 0.484 0.637 0.060 Uiso 1 1 calc
H18 H 0.83 0.513 0.571 0.057 Uiso 1 1 calc
H19 H 0.752 0.417 0.531 0.053 Uiso 1 1 calc
H20 H 0.96 0.407 0.764 0.068 Uiso 1 1 calc
H21 H 1.073 0.378 0.824 0.085 Uiso 1 1 calc
H22 H 1.171 0.316 0.772 0.084 Uiso 1 1 calc
H23 H 1.16 0.276 0.664 0.095 Uiso 1 1 calc
H24 H 1.047 0.299 0.603 0.078 Uiso 1 1 calc

loop_
_atom_site_aniso_label
_atom_site_aniso_U_11
_atom_site_aniso_U_22
_atom_site_aniso_U_33
_atom_site_aniso_U_23
_atom_site_aniso_U_13
_atom_site_aniso_U_12
Fe1 0.0301(3) 0.0311(3) 0.0445(4) 0.0010(3) 0.0014(3) -0.0006(4)
S1 0.0339(6) 0.0390(7) 0.0472(7) 0.0077(6) -0.0040(6) -0.0031(7)
S2 0.0660(9) 0.0306(6) 0.0516(8) 0.0000(7) -0.0146(7) -0.0025(6)
S3 0.0373(7) 0.0370(7) 0.0670(9) 0.0033(6) 0.0140(7) 0.0023(7)
P1 0.0276(6) 0.0284(6) 0.0430(7) -0.0010(6) 0.0006(6) 0.0008(6)
O1 0.109(3) 0.050(2) 0.104(3) 0.030(2) 0.040(3) -0.003(2)
N1 0.040(2) 0.037(2) 0.057(3) 0.0070(19) 0.012(2) -0.001(2)
C1 0.031(3) 0.034(3) 0.033(3) 0.001(2) 0.002(2) 0.000(2)
C2 0.028(2) 0.030(2) 0.033(3) 0.001(2) -0.002(2) -0.004(2)
C3 0.031(3) 0.042(3) 0.039(3) 0.000(2) -0.002(2) 0.001(2)
C4 0.033(3) 0.057(3) 0.053(3) 0.013(3) 0.001(3) -0.005(3)
C5 0.038(3) 0.059(3) 0.063(4) 0.017(3) 0.002(3) -0.012(3)
C6 0.034(3) 0.050(3) 0.048(3) 0.017(2) -0.002(3) 0.002(3)
C7 0.027(2) 0.043(3) 0.048(3) 0.006(2) 0.000(2) -0.004(3)
C8 0.044(3) 0.049(3) 0.059(4) 0.004(3) 0.006(3) -0.001(3)
C9 0.047(3) 0.049(3) 0.090(5) 0.009(3) 0.010(4) 0.009(3)
C10 0.033(3) 0.059(4) 0.098(5) 0.031(3) -0.006(3) 0.000(4)
C11 0.045(3) 0.079(4) 0.061(4) 0.024(3) -0.011(3) -0.003(3)
C12 0.036(3) 0.061(3) 0.054(3) 0.006(3) -0.005(3) 0.006(3)
C13 0.031(2) 0.033(3) 0.037(3) 0.001(2) -0.004(3) 0.007(2)
C14 0.031(3) 0.035(3) 0.043(3) 0.000(2) -0.006(2) 0.004(2)
C15 0.036(3) 0.037(3) 0.045(3) 0.002(2) -0.007(2) 0.005(3)
C16 0.039(3) 0.058(3) 0.043(3) -0.001(3) -0.010(3) 0.002(3)
C17 0.038(3) 0.055(3) 0.047(3) 0.014(2) -0.004(2) 0.004(3)
C18 0.037(3) 0.038(3) 0.052(3) -0.001(3) -0.006(3) 0.003(2)
C19 0.054(4) 0.054(4) 0.048(3) -0.008(3) -0.022(3) 0.004(3)
C20 0.095(5) 0.049(3) 0.057(4) -0.001(3) -0.024(4) -0.008(3)
C21 0.146(7) 0.059(5) 0.079(6) 0.022(5) -0.053(5) -0.036(4)
C22 0.223(12) 0.047(5) 0.107(8) 0.001(6) -0.102(8) -0.012(4)
C23 0.189(10) 0.076(6) 0.108(7) -0.059(6) -0.043(7) 0.040(5)
C24 0.084(5) 0.077(4) 0.085(5) -0.038(4) -0.020(4) 0.020(4)
C25 0.030(3) 0.029(2) 0.043(3) -0.005(2) 0.003(2) 0.002(2)
C26 0.034(3) 0.026(2) 0.045(3) -0.003(2) -0.003(2) -0.001(2)
C27 0.030(3) 0.035(3) 0.050(3) -0.009(2) -0.002(2) 0.001(2)
C28 0.042(3) 0.032(3) 0.072(4) -0.017(2) 0.002(3) 0.004(3)
C29 0.046(3) 0.031(3) 0.078(4) -0.008(2) 0.013(3) -0.001(3)
C30 0.043(3) 0.030(2) 0.061(3) -0.007(2) 0.013(3) -0.007(2)
C31 0.035(3) 0.033(3) 0.058(3) -0.0073(3) 0.001(2) -0.006(3)
C32 0.045(3) 0.059(3) 0.061(4) -0.0117(3) 0.003(2) -0.002(3)
C33 0.063(4) 0.087(5) 0.064(4) -0.0204(4) -0.010(3) 0.008(4)
C34 0.056(4) 0.057(4) 0.106(5) -0.0090(3) -0.035(4) 0.012(4)
C35 0.038(3) 0.076(4) 0.147(7) 0.0187(3) -0.021(4) -0.033(4)
C36 0.047(3) 0.076(4) 0.088(5) 0.0091(3) -0.011(3) -0.037(4)

loop_
_atom_type_symbol
_atom_type_oxidation_number
_atom_type_number_in_cell
_atom_type_scat_dispersion_real
_atom_type_scat_dispersion_imag
_atom_type_scat_source
Fe 0 8 0.346 0.844 'International Tables'
P 0 8 0.102 0.094 'International Tables'
S 0 24 0.125 0.123 'International Tables'
N 0 8 0.006 0.003 'International Tables'
O 0 8 0.011 0.006 'International Tables'
C 0 288 0.003 0.002 'International Tables'
H 0 192 0.000 0.000 'International Tables'

loop_
_geom_angle_atom_site_label_1
_geom_angle_atom_site_label_2
_geom_angle_atom_site_label_3
_geom_angle
_geom_angle_publ_flag
S1 Fe1 S2 114.62(5) yes
S1 Fe1 S3 127.55(5) yes
S1 Fe1 P1 84.35(4) yes
S1 Fe1 N1 94.59(12) yes
S2 Fe1 S3 115.56(5) yes
S2 Fe1 P1 86.35(5) yes
S2 Fe1 N1 92.27(12) yes
S3 Fe1 P1 84.53(4) yes
S3 Fe1 N1 97.71(12) yes
P1 Fe1 N1 177.72(12) yes
Fe1 S1 C2 108.69(13) yes
Fe1 S2 C14 107.63(13) yes
Fe1 S3 C26 108.53(13) yes
Fe1 P1 C1 110.81(13) yes
Fe1 P1 C13 108.30(13) yes
Fe1 P1 C25 110.27(13) yes
C1 P1 C13 107.01(18) yes
C1 P1 C25 112.15(17) yes
C13 P1 C25 108.13(18) yes
Fe1 N1 O1 175.2(3) yes
P1 C1 C2 113.6(3) yes
P1 C1 C6 125.1(3) yes
C2 C1 C6 121.1(4) no
S1 C2 C1 119.8(3) yes
S1 C2 C3 120.6(3) yes
C1 C2 C3 119.6(3) no
C2 C3 C4 117.9(3) no
C2 C3 C7 122.6(3) no
C4 C3 C7 119.5(3) no
C3 C4 C5 122.6(4) no
C4 C5 C6 119.7(4) no
C1 C6 C5 119.0(4) no
C3 C7 C8 118.4(4) no
C3 C7 C12 122.7(4) no
C8 C7 C12 118.9(4) no
C7 C8 C9 120.4(4) no
C8 C9 C10 119.9(5) no
C9 C10 C11 119.8(5) no
C10 C11 C12 120.7(5) no
C7 C12 C11 120.3(4) no
P1 C13 C14 115.3(3) yes
P1 C13 C18 124.3(3) yes
C14 C13 C18 120.4(4) no
S2 C14 C13 120.3(3) yes
S2 C14 C15 120.1(3) yes
C13 C14 C15 119.6(3) no
C14 C15 C16 119.0(4) no
C14 C15 C19 120.8(3) no
C16 C15 C19 120.3(4) no
C15 C16 C17 121.3(4) no
C16 C17 C18 120.4(4) no
C13 C18 C17 119.5(3) no
C15 C19 C20 119.9(4) no
C15 C19 C24 122.2(4) no
C20 C19 C24 117.9(5) no
C19 C20 C21 121.7(5) no
C20 C21 C22 118.4(6) no
C21 C22 C23 120.0(7) no
C22 C23 C24 121.5(7) no
C19 C24 C23 120.4(6) no
P1 C25 C26 113.6(3) yes
P1 C25 C30 125.8(3) yes
C26 C25 C30 120.4(4) no
S3 C26 C25 120.2(3) yes
S3 C26 C27 119.1(3) yes
C25 C26 C27 120.6(3) no
C26 C27 C28 116.2(3) no
C26 C27 C31 122.6(4) no
C28 C27 C31 121.3(4) no
C27 C28 C29 123.3(3) no
C28 C29 C30 118.7(4) no
C25 C30 C29 120.7(4) no
C27 C31 C32 121.6(4) no
C27 C31 C36 120.9(5) no
C32 C31 C36 117.4(5) no
C31 C32 C33 121.1(5) no
C32 C33 C34 119.8(5) no
C33 C34 C35 120.3(6) no
C34 C35 C36 120.1(6) no
C31 C36 C35 121.2(5) no
C3 C4 H1 119.0 no
C5 C4 H1 119.0 no
C4 C5 H2 120.0 no
C6 C5 H2 120.0 no
C1 C6 H3 121.0 no
C5 C6 H3 120.0 no
C7 C8 H4 120.0 no
C9 C8 H4 120.0 no
C8 C9 H5 122.0 no
C10 C9 H5 118.0 no
C9 C10 H6 121.0 no
C11 C10 H6 120.0 no
C10 C11 H7 119.0 no
C12 C11 H7 120.0 no
C7 C12 H8 119.0 no
C11 C12 H8 120.0 no
C15 C16 H9 119.0 no
C17 C16 H9 120.0 no
C16 C17 H10 119.0 no
C18 C17 H10 120.0 no
C13 C18 H11 119.0 no
C17 C18 H11 122.0 no
C19 C20 H12 119.0 no
C21 C20 H12 119.0 no
C20 C21 H13 121.0 no
C22 C21 H13 121.0 no
C21 C22 H14 111.0 no
C23 C22 H14 129.0 no
C22 C23 H15 116.0 no
C24 C23 H15 123.0 no
C19 C24 H16 120.0 no
C23 C24 H16 120.0 no
C27 C28 H17 119.0 no
C29 C28 H17 118.0 no
C28 C29 H18 120.0 no
C30 C29 H18 121.0 no
C25 C30 H19 120.0 no
C29 C30 H19 119.0 no
C31 C32 H20 119.0 no
C33 C32 H20 120.0 no
C32 C33 H21 121.0 no
C34 C33 H21 118.0 no
C33 C34 H22 121.0 no
C35 C34 H22 119.0 no
C34 C35 H23 119.0 no
C36 C35 H23 121.0 no
C31 C36 H24 119.0 no
C35 C36 H24 120.0 no

loop_
_geom_bond_atom_site_label_1
_geom_bond_atom_site_label_2
_geom_bond_distance
_geom_bond_publ_flag
Fe1 S1 2.245(1) yes
Fe1 S2 2.239(1) yes
Fe1 S3 2.247(1) yes
Fe1 P1 2.240(1) yes
Fe1 N1 1.676(3) yes
S1 C2 1.769(4) yes
S2 C14 1.763(4) yes
S3 C26 1.778(4) yes
P1 C1 1.813(4) yes
P1 C13 1.803(4) yes
P1 C25 1.797(4) yes
O1 N1 1.154(5) yes
C1 C2 1.394(5) no
C1 C6 1.381(6) no
C2 C3 1.393(5) no
C3 C4 1.383(6) no
C3 C7 1.491(6) no
C4 C5 1.366(7) no
C5 C6 1.383(7) no
C7 C8 1.380(7) no
C7 C12 1.385(6) no
C8 C9 1.394(7) no
C9 C10 1.366(8) no
C10 C11 1.372(8) no
C11 C12 1.373(7) no
C13 C14 1.400(5) no
C13 C18 1.394(5) no
C14 C15 1.395(6) no
C15 C16 1.376(6) no
C15 C19 1.475(6) no
C16 C17 1.389(6) no
C17 C18 1.364(6) no
C19 C20 1.390(7) no
C19 C24 1.367(7) no
C20 C21 1.378(8) no
C21 C22 1.388(10) no
C22 C23 1.343(12) no
C23 C24 1.376(9) no
C25 C26 1.388(5) no
C25 C30 1.380(5) no
C26 C27 1.413(5) no
C27 C28 1.388(5) no
C27 C31 1.472(8) no
C28 C29 1.392(6) no
C29 C30 1.360(6) no
C31 C32 1.377(6) no
C31 C36 1.369(7) no
C32 C33 1.392(6) no
C33 C34 1.352(7) no
C34 C35 1.348(7) no
C35 C36 1.391(6) no
C4 H1 0.9700 no
C5 H2 0.9800 no
C6 H3 0.9700 no
C8 H4 0.9700 no
C9 H5 0.9600 no
C10 H6 0.9700 no
C11 H7 0.9700 no
C12 H8 0.9800 no
C16 H9 0.9700 no
C17 H10 1.0000 no
C18 H11 0.9700 no
C20 H12 0.9900 no
C21 H13 1.0000 no
C22 H14 0.9900 no
C23 H15 0.9700 no
C24 H16 0.9700 no
C28 H17 0.9700 no
C29 H18 0.9700 no
C30 H19 0.9700 no
C32 H20 0.9800 no
C33 H21 0.9500 no
C34 H22 0.9500 no
C35 H23 0.9500 no
C36 H24 0.9500 no
